data_7151972
loop_
_publ_author_name
'Patel, Ramesh M.'
'Puranik, Vedavati G.'
'Argade, Narshinha P.'

_publ_section_title
;
 Regio- and stereoselective selenium dioxide allylic oxidation of
 (E)-dialkyl alkylidenesuccinates to (Z)-allylic alcohols: Synthesis of
 natural and unnatural butenolides.
;
_journal_issue 18
_journal_name_full 'Organic &amp; biomolecular chemistry'
_journal_page_first 6312
_journal_page_last 6322
_journal_paper_doi 10.1039/c1ob05709j
_journal_volume 9
_journal_year 2011
_chemical_formula_moiety 'C7 H8 O4'
_chemical_formula_sum 'C7 H8 O4'
_chemical_formula_weight 156.13
_chemical_melting_point 404.1(10)
_chemical_name_common Butenolides
_chemical_name_systematic
;
?
;
_space_group_IT_number 14
_symmetry_cell_setting monoclinic
_symmetry_space_group_name_Hall '-P 2ybc'
_symmetry_space_group_name_H-M 'P 1 21/c 1'
_atom_sites_solution_hydrogens geom
_atom_sites_solution_primary direct
_atom_sites_solution_secondary difmap
_audit_creation_method SHELXL-97
_cell_angle_alpha 90.00
_cell_angle_beta 98.1180(10)
_cell_angle_gamma 90.00
_cell_formula_units_Z 4
_cell_length_a 5.0397(3)
_cell_length_b 14.3513(10)
_cell_length_c 10.3160(7)
_cell_measurement_reflns_used 3185
_cell_measurement_temperature 296(2)
_cell_measurement_theta_max 28.136
_cell_measurement_theta_min 2.447
_cell_volume 738.64(8)
_computing_cell_refinement 'BRUKER SAINT'
_computing_data_collection 'BRUKER SMART'
_computing_data_reduction 'BRUKER SAINT'
_computing_molecular_graphics SHELXTL
_computing_publication_material SHELXTL
_computing_structure_refinement 'SHELXL-97 (Sheldrick, 1997)'
_computing_structure_solution 'SHELXS-97 (Sheldrick, 1990)'
_diffrn_ambient_temperature 296(2)
_diffrn_measured_fraction_theta_full 1.000
_diffrn_measured_fraction_theta_max 1.000
_diffrn_measurement_device ' Bruker Smart APEX'
_diffrn_measurement_device_type ' CCD Area Detector'
_diffrn_measurement_method 'Omega Scan'
_diffrn_radiation_monochromator graphite
_diffrn_radiation_source 'fine-focus sealed tube'
_diffrn_radiation_type MoK\a
_diffrn_radiation_wavelength 0.71073
_diffrn_reflns_av_R_equivalents 0.0217
_diffrn_reflns_av_sigmaI/netI 0.0137
_diffrn_reflns_limit_h_max 5
_diffrn_reflns_limit_h_min -5
_diffrn_reflns_limit_k_max 17
_diffrn_reflns_limit_k_min -17
_diffrn_reflns_limit_l_max 12
_diffrn_reflns_limit_l_min -12
_diffrn_reflns_number 6969
_diffrn_reflns_theta_full 25.00
_diffrn_reflns_theta_max 25.00
_diffrn_reflns_theta_min 2.45
_exptl_absorpt_coefficient_mu 0.117
_exptl_absorpt_correction_T_max 0.9983
_exptl_absorpt_correction_T_min 0.9910
_exptl_absorpt_correction_type multi-scan
_exptl_absorpt_process_details 'Bruker SADABS'
_exptl_crystal_colour colourless
_exptl_crystal_density_diffrn 1.404
_exptl_crystal_density_method 'not measured'
_exptl_crystal_description needle
_exptl_crystal_F_000 328
_exptl_crystal_size_max 0.08
_exptl_crystal_size_mid 0.02
_exptl_crystal_size_min 0.01
_refine_diff_density_max 0.503
_refine_diff_density_min -0.163
_refine_diff_density_rms 0.051
_refine_ls_extinction_method none
_refine_ls_goodness_of_fit_ref 1.110
_refine_ls_hydrogen_treatment riding
_refine_ls_matrix_type full
_refine_ls_number_parameters 102
_refine_ls_number_reflns 1291
_refine_ls_number_restraints 0
_refine_ls_restrained_S_all 1.110
_refine_ls_R_factor_all 0.0678
_refine_ls_R_factor_gt 0.0658
_refine_ls_shift/su_max 0.000
_refine_ls_shift/su_mean 0.000
_refine_ls_structure_factor_coef Fsqd
_refine_ls_weighting_details 'calc w=1/[\s^2^(Fo^2^)+(0.0726P)^2^+0.6566P] where P=(Fo^2^+2Fc^2^)/3'
_refine_ls_weighting_scheme calc
_refine_ls_wR_factor_gt 0.1684
_refine_ls_wR_factor_ref 0.1702
_reflns_number_gt 1233
_reflns_number_total 1291
_reflns_threshold_expression >2sigma(I)
_cod_data_source_file c1ob05709j.txt
_cod_data_source_block C7H8O4compound8
_cod_depositor_comments
;
The following automatic conversions were performed:

'_chemical_melting_point' value '130-132 degree Centigrade' was
changed to '404.1(10)' - it was converted from degrees Celsius(C) to
Kelvins(K), the average value was taken and precision was
estimated.

'_symmetry_cell_setting' value 'Monoclinic' changed to
'monoclinic' according to
/home/saulius/struct/CIF-dictionaries/cif_core.dic dictionary named
'cif_core.dic' version 2.4.1 from 2010-06-29.

Automatic conversion script
Id: cif_fix_values 1715 2011-07-08 13:25:40Z adriana 
;
_cod_original_sg_symbol_H-M P21/c
_cod_database_code 7151972

loop_
_symmetry_equiv_pos_as_xyz
'x, y, z'
'-x, y+1/2, -z+1/2'
'-x, -y, -z'
'x, -y-1/2, z-1/2'

loop_
_atom_site_label
_atom_site_type_symbol
_atom_site_fract_x
_atom_site_fract_y
_atom_site_fract_z
_atom_site_U_iso_or_equiv
_atom_site_adp_type
_atom_site_occupancy
_atom_site_symmetry_multiplicity
_atom_site_calc_flag
_atom_site_refinement_flags
O1' O 0.6114(4) 0.06645(15) 0.2135(2) 0.0620(6) Uani 1 1 d .
O1 O 0.7059(4) 0.21705(14) 0.2490(2) 0.0569(6) Uani 1 1 d .
O2 O 0.0616(4) 0.29193(13) 0.5790(2) 0.0572(6) Uani 1 1 d .
H2 H -0.0461 0.2849 0.6309 0.086 Uiso 1 1 calc R
O3 O 0.0134(5) 0.13940(14) 0.5551(2) 0.0691(7) Uani 1 1 d .
C1 C 0.1165(5) 0.21024(18) 0.5301(2) 0.0398(6) Uani 1 1 d .
C2 C 0.3230(6) 0.2213(2) 0.4399(3) 0.0514(8) Uani 1 1 d .
H2A H 0.2637 0.2705 0.3780 0.062 Uiso 1 1 calc R
H2B H 0.4881 0.2423 0.4915 0.062 Uiso 1 1 calc R
C2' C 0.5809(5) 0.14779(19) 0.2719(2) 0.0432(6) Uani 1 1 d .
C3' C 0.3858(5) 0.13763(17) 0.3640(2) 0.0386(6) Uani 1 1 d .
C4' C 0.3033(6) 0.05069(19) 0.3579(3) 0.0488(7) Uani 1 1 d .
H4' H 0.1777 0.0262 0.4065 0.059 Uiso 1 1 calc R
C5' C 0.4381(7) -0.0033(2) 0.2627(3) 0.0593(8) Uani 1 1 d .
H5' H 0.5476 -0.0529 0.3084 0.071 Uiso 1 1 calc R
C6 C 0.2537(9) -0.0432(3) 0.1511(4) 0.0815(11) Uani 1 1 d .
H6A H 0.1411 0.0052 0.1093 0.122 Uiso 1 1 calc R
H6B H 0.1444 -0.0905 0.1829 0.122 Uiso 1 1 calc R
H6C H 0.3567 -0.0701 0.0891 0.122 Uiso 1 1 calc R

loop_
_atom_site_aniso_label
_atom_site_aniso_U_11
_atom_site_aniso_U_22
_atom_site_aniso_U_33
_atom_site_aniso_U_23
_atom_site_aniso_U_13
_atom_site_aniso_U_12
O1' 0.0623(13) 0.0663(13) 0.0643(13) -0.0148(11) 0.0326(11) -0.0009(10)
O1 0.0549(12) 0.0661(14) 0.0566(12) -0.0038(10) 0.0316(10) -0.0138(10)
O2 0.0617(13) 0.0566(13) 0.0611(13) -0.0116(10) 0.0352(10) -0.0060(9)
O3 0.0817(16) 0.0519(13) 0.0866(17) 0.0061(11) 0.0571(13) -0.0031(11)
C1 0.0354(13) 0.0488(15) 0.0368(13) 0.0015(11) 0.0110(10) -0.0009(11)
C2 0.0517(16) 0.0547(17) 0.0540(16) -0.0139(13) 0.0289(13) -0.0161(13)
C2' 0.0390(14) 0.0538(16) 0.0391(13) -0.0034(11) 0.0130(11) -0.0005(11)
C3' 0.0349(12) 0.0481(15) 0.0344(12) 0.0007(10) 0.0108(10) -0.0023(10)
C4' 0.0524(16) 0.0486(16) 0.0484(15) 0.0003(12) 0.0175(12) -0.0044(12)
C5' 0.070(2) 0.0507(17) 0.0598(18) 0.0002(14) 0.0174(15) 0.0057(14)
C6 0.108(3) 0.066(2) 0.072(2) -0.0180(18) 0.021(2) -0.011(2)

loop_
_atom_type_symbol
_atom_type_description
_atom_type_scat_dispersion_real
_atom_type_scat_dispersion_imag
_atom_type_scat_source
C C 0.0033 0.0016 'International Tables Vol C Tables 4.2.6.8 and 6.1.1.4'
H H 0.0000 0.0000 'International Tables Vol C Tables 4.2.6.8 and 6.1.1.4'
O O 0.0106 0.0060 'International Tables Vol C Tables 4.2.6.8 and 6.1.1.4'

loop_
_geom_angle_atom_site_label_1
_geom_angle_atom_site_label_2
_geom_angle_atom_site_label_3
_geom_angle
C2' O1' C5' 109.2(2)
C1 O2 H2 109.5
O3 C1 O2 123.7(2)
O3 C1 C2 126.1(2)
O2 C1 C2 110.1(2)
C3' C2 C1 117.2(2)
C3' C2 H2A 108.0
C1 C2 H2A 108.0
C3' C2 H2B 108.0
C1 C2 H2B 108.0
H2A C2 H2B 107.2
O1 C2' O1' 122.1(2)
O1 C2' C3' 128.2(2)
O1' C2' C3' 109.7(2)
C4' C3' C2' 107.5(2)
C4' C3' C2 134.5(2)
C2' C3' C2 118.1(2)
C3' C4' C5' 110.8(2)
C3' C4' H4' 124.6
C5' C4' H4' 124.6
O1' C5' C4' 102.9(2)
O1' C5' C6 109.4(3)
C4' C5' C6 114.7(3)
O1' C5' H5' 109.9
C4' C5' H5' 109.9
C6 C5' H5' 109.9
C5' C6 H6A 109.5
C5' C6 H6B 109.5
H6A C6 H6B 109.5
C5' C6 H6C 109.5
H6A C6 H6C 109.5
H6B C6 H6C 109.5

loop_
_geom_bond_atom_site_label_1
_geom_bond_atom_site_label_2
_geom_bond_distance
O1' C2' 1.333(3)
O1' C5' 1.466(4)
O1 C2' 1.217(3)
O2 C1 1.321(3)
O2 H2 0.8200
O3 C1 1.187(3)
C1 C2 1.499(3)
C2 C3' 1.492(4)
C2 H2A 0.9700
C2 H2B 0.9700
C2' C3' 1.468(3)
C3' C4' 1.314(4)
C4' C5' 1.488(4)
C4' H4' 0.9300
C5' C6 1.488(5)
C5' H5' 0.9800
C6 H6A 0.9600
C6 H6B 0.9600
C6 H6C 0.9600

loop_
_geom_torsion_atom_site_label_1
_geom_torsion_atom_site_label_2
_geom_torsion_atom_site_label_3
_geom_torsion_atom_site_label_4
_geom_torsion
O3 C1 C2 C3' 6.5(5)
O2 C1 C2 C3' -173.1(2)
C5' O1' C2' O1 179.1(3)
C5' O1' C2' C3' 0.1(3)
O1 C2' C3' C4' -179.3(3)
O1' C2' C3' C4' -0.3(3)
O1 C2' C3' C2 1.0(4)
O1' C2' C3' C2 180.0(2)
C1 C2 C3' C4' -1.6(5)
C1 C2 C3' C2' 178.0(2)
C2' C3' C4' C5' 0.4(3)
C2 C3' C4' C5' -180.0(3)
C2' O1' C5' C4' 0.2(3)
C2' O1' C5' C6 122.5(3)
C3' C4' C5' O1' -0.4(3)
C3' C4' C5' C6 -119.1(3)
